data_7158008
loop_
_publ_author_name
'Guranova, Natalia'
'Golubev, Pavel'
'Bakulina, Olga'
'Dar'in, Dmitry'
'Kantin, Grigory'
'Krasavin, Mikhail'

_publ_section_title
;
 Unexpected formal [4 + 2]-cycloaddition of chalcone imines and
 homophthalic anhydrides: preparation of dihydropyridin-2(1<i>H</i>)-ones.
;
_journal_issue 17
_journal_name_full 'Organic &amp; biomolecular chemistry'
_journal_page_first 3829
_journal_page_last 3833
_journal_paper_doi 10.1039/d1ob00534k
_journal_volume 19
_journal_year 2021
_chemical_formula_moiety 'C31 H25 N O3'
_chemical_formula_sum 'C31 H25 N O3'
_chemical_formula_weight 459.52
_space_group_crystal_system triclinic
_space_group_IT_number 2
_space_group_name_Hall '-P 1'
_space_group_name_H-M_alt 'P -1'
_atom_sites_solution_hydrogens mixed
_audit_creation_date 2021-03-03
_audit_creation_method
;
Olex2 1.3
(compiled 2020.11.12 svn.r5f609507 for OlexSys, GUI svn.r6257)
;
_audit_update_record
;
2021-03-03 deposited with the CCDC.	2021-04-05 downloaded from the CCDC.
;
_cell_angle_alpha 84.510(2)
_cell_angle_beta 87.428(2)
_cell_angle_gamma 78.784(2)
_cell_formula_units_Z 2
_cell_length_a 5.71200(10)
_cell_length_b 10.0398(2)
_cell_length_c 21.6602(3)
_cell_measurement_reflns_used 6424
_cell_measurement_temperature 293(2)
_cell_measurement_theta_max 70.1060
_cell_measurement_theta_min 2.0490
_cell_volume 1212.40(4)
_computing_molecular_graphics 'Olex2 1.3 (Dolomanov et al., 2009)'
_computing_publication_material 'Olex2 1.3 (Dolomanov et al., 2009)'
_computing_structure_refinement 'SHELXL 2018/3 (Sheldrick, 2015)'
_computing_structure_solution 'SHELXT 2018/2 (Sheldrick, 2018)'
_diffrn_ambient_temperature 293(2)
_diffrn_measured_fraction_theta_full 0.983
_diffrn_measured_fraction_theta_max 0.976
_diffrn_measurement_device_type 'SuperNova, Single source at offset/far, HyPix3000'
_diffrn_radiation_type CuK\a
_diffrn_radiation_wavelength 1.54184
_diffrn_reflns_av_R_equivalents 0.0352
_diffrn_reflns_av_unetI/netI 0.0435
_diffrn_reflns_Laue_measured_fraction_full 0.983
_diffrn_reflns_Laue_measured_fraction_max 0.976
_diffrn_reflns_limit_h_max 6
_diffrn_reflns_limit_h_min -6
_diffrn_reflns_limit_k_max 12
_diffrn_reflns_limit_k_min -12
_diffrn_reflns_limit_l_max 19
_diffrn_reflns_limit_l_min -26
_diffrn_reflns_number 11518
_diffrn_reflns_point_group_measured_fraction_full 0.983
_diffrn_reflns_point_group_measured_fraction_max 0.976
_diffrn_reflns_theta_full 67.684
_diffrn_reflns_theta_max 70.483
_diffrn_reflns_theta_min 2.050
_exptl_absorpt_coefficient_mu 0.641
_exptl_crystal_colour 'clear light colourless'
_exptl_crystal_colour_lustre clear
_exptl_crystal_colour_modifier light
_exptl_crystal_colour_primary colourless
_exptl_crystal_density_diffrn 1.259
_exptl_crystal_description prism
_exptl_crystal_F_000 484
_refine_diff_density_max 0.243
_refine_diff_density_min -0.294
_refine_diff_density_rms 0.052
_refine_ls_extinction_method none
_refine_ls_goodness_of_fit_ref 1.041
_refine_ls_hydrogen_treatment mixed
_refine_ls_matrix_type full
_refine_ls_number_parameters 321
_refine_ls_number_reflns 4515
_refine_ls_number_restraints 0
_refine_ls_restrained_S_all 1.041
_refine_ls_R_factor_all 0.0526
_refine_ls_R_factor_gt 0.0451
_refine_ls_shift/su_max 0.000
_refine_ls_shift/su_mean 0.000
_refine_ls_structure_factor_coef Fsqd
_refine_ls_weighting_details 'w=1/[\s^2^(Fo^2^)+(0.0750P)^2^+0.1796P] where P=(Fo^2^+2Fc^2^)/3'
_refine_ls_weighting_scheme calc
_refine_ls_wR_factor_gt 0.1198
_refine_ls_wR_factor_ref 0.1258
_reflns_Friedel_coverage 0.000
_reflns_number_gt 3839
_reflns_number_total 4515
_reflns_threshold_expression 'I > 2\s(I)'
_cod_data_source_file d1ob00534k2.cif
_cod_data_source_block 2ver0-8722-14146_zra-521
_cod_depositor_comments 'Adding full bibliography for 7158008--7158009.cif.'
_cod_database_code 7158008
_shelx_shelxl_version_number 2018/3
_shelx_space_group_comment
;
The symmetry employed for this shelxl refinement is uniquely defined
by the following loop, which should always be used as a source of
symmetry information in preference to the above space-group names.
They are only intended as comments.
;
_olex2_refinement_description
;
1. Fixed Uiso
 At 1.2 times of:
  All C(H) groups
 At 1.5 times of:
  All C(H,H,H) groups
2.a Ternary CH refined with riding coordinates:
 C19(H19), C20(H20)
2.b Aromatic/amide H refined with riding coordinates:
 C2(H2), C3(H3A), C4(H4), C5(H5), C8(H8), C9(H9), C11(H11), C12(H12), C14(H14),
  C15(H15), C16(H16), C17(H17), C21(H21), C24(H24), C25(H25), C26(H26),
 C27(H27), C28(H28), C30(H30)
2.c Idealised Me refined as rotating group:
 C13(H13A,H13B,H13C)
;
_olex2_submission_special_instructions 'No special instructions were received'

loop_
_space_group_symop_operation_xyz
'x, y, z'
'-x, -y, -z'

loop_
_atom_site_label
_atom_site_type_symbol
_atom_site_fract_x
_atom_site_fract_y
_atom_site_fract_z
_atom_site_U_iso_or_equiv
_atom_site_adp_type
_atom_site_occupancy
_atom_site_site_symmetry_order
_atom_site_calc_flag
_atom_site_refinement_flags_posn
_atom_site_refinement_flags_adp
_atom_site_refinement_flags_occupancy
_atom_site_disorder_assembly
_atom_site_disorder_group
O1 O 0.70584(18) 0.46526(10) 0.32706(4) 0.0199(2) Uani 1 1 d . . . . .
C1 C 0.1800(2) 0.56837(14) 0.37305(6) 0.0190(3) Uani 1 1 d . . . . .
C31 C 0.3219(3) 0.63619(14) 0.41211(6) 0.0196(3) Uani 1 1 d . . . . .
O2 O 0.18289(18) 0.57952(10) 0.31653(4) 0.0226(2) Uani 1 1 d . . . . .
N2 N 0.6752(2) 0.57186(12) 0.22975(5) 0.0194(3) Uani 1 1 d . . . . .
C2 C 0.2619(3) 0.63837(15) 0.47546(7) 0.0235(3) Uani 1 1 d . . . . .
H2 H 0.139982 0.595340 0.491979 0.028 Uiso 1 1 calc R U . . .
O3 O 0.03965(19) 0.49437(10) 0.40628(5) 0.0229(2) Uani 1 1 d . . . . .
C3 C 0.3813(3) 0.70355(17) 0.51384(7) 0.0273(3) Uani 1 1 d . . . . .
H3A H 0.340281 0.703869 0.555874 0.033 Uiso 1 1 calc R U . . .
C4 C 0.5620(3) 0.76822(16) 0.48948(7) 0.0268(3) Uani 1 1 d . . . . .
H4 H 0.641904 0.812992 0.514956 0.032 Uiso 1 1 calc R U . . .
C5 C 0.6235(3) 0.76604(15) 0.42680(7) 0.0235(3) Uani 1 1 d . . . . .
H5 H 0.746156 0.809256 0.410935 0.028 Uiso 1 1 calc R U . . .
C6 C 0.5072(3) 0.70110(14) 0.38701(6) 0.0193(3) Uani 1 1 d . . . . .
C7 C 0.7435(3) 0.44203(14) 0.20392(6) 0.0195(3) Uani 1 1 d . . . . .
C8 C 0.5863(3) 0.39794(15) 0.16743(7) 0.0225(3) Uani 1 1 d . . . . .
H8 H 0.437301 0.451964 0.159275 0.027 Uiso 1 1 calc R U . . .
C9 C 0.6517(3) 0.27271(16) 0.14303(7) 0.0249(3) Uani 1 1 d . . . . .
H9 H 0.545557 0.243774 0.118362 0.030 Uiso 1 1 calc R U . . .
C10 C 0.8728(3) 0.18964(15) 0.15474(7) 0.0244(3) Uani 1 1 d . . . . .
C11 C 0.9662(3) 0.36160(15) 0.21621(6) 0.0220(3) Uani 1 1 d . . . . .
H11 H 1.072315 0.391595 0.240513 0.026 Uiso 1 1 calc R U . . .
C12 C 1.0293(3) 0.23564(15) 0.19182(7) 0.0235(3) Uani 1 1 d . . . . .
H12 H 1.177768 0.181372 0.200343 0.028 Uiso 1 1 calc R U . . .
C13 C 0.9425(3) 0.05255(17) 0.12864(8) 0.0334(4) Uani 1 1 d . . . . .
H13A H 0.812163 0.035738 0.105955 0.050 Uiso 1 1 calc R U . . .
H13B H 0.979710 -0.017577 0.162017 0.050 Uiso 1 1 calc R U . . .
H13C H 1.079769 0.052465 0.101396 0.050 Uiso 1 1 calc R U . . .
C14 C 0.6328(4) 0.7629(2) 0.01620(8) 0.0484(5) Uani 1 1 d . . . . .
H14 H 0.530117 0.806243 -0.014810 0.058 Uiso 1 1 calc R U . . .
C15 C 0.8642(4) 0.7049(2) 0.00091(8) 0.0476(5) Uani 1 1 d . . . . .
H15 H 0.916487 0.707223 -0.040389 0.057 Uiso 1 1 calc R U . . .
C16 C 1.0181(4) 0.64331(19) 0.04693(9) 0.0419(5) Uani 1 1 d . . . . .
H16 H 1.174689 0.604407 0.036612 0.050 Uiso 1 1 calc R U . . .
C17 C 0.9404(3) 0.63907(17) 0.10883(8) 0.0307(4) Uani 1 1 d . . . . .
H17 H 1.046049 0.598944 0.139739 0.037 Uiso 1 1 calc R U . . .
C18 C 0.6539(2) 0.57161(14) 0.29310(6) 0.0182(3) Uani 1 1 d . . . . .
C19 C 0.5841(3) 0.71011(14) 0.31889(6) 0.0184(3) Uani 1 1 d . . . . .
H19 H 0.731875 0.746277 0.317454 0.022 Uiso 1 1 calc R U . . .
C20 C 0.4080(3) 0.81654(14) 0.27853(6) 0.0194(3) Uani 1 1 d . . . . .
H20 H 0.249642 0.792250 0.282873 0.023 Uiso 1 1 calc R U . . .
C21 C 0.4932(3) 0.80897(15) 0.21209(6) 0.0214(3) Uani 1 1 d . . . . .
H21 H 0.458494 0.887242 0.184900 0.026 Uiso 1 1 calc R U . . .
C22 C 0.6161(3) 0.69542(14) 0.19019(6) 0.0200(3) Uani 1 1 d . . . . .
C23 C 0.3917(3) 0.95690(14) 0.30032(6) 0.0199(3) Uani 1 1 d . . . . .
C24 C 0.1983(3) 1.01390(15) 0.33661(7) 0.0232(3) Uani 1 1 d . . . . .
H24 H 0.075482 0.966291 0.346628 0.028 Uiso 1 1 calc R U . . .
C25 C 0.1859(3) 1.14134(16) 0.35818(7) 0.0276(3) Uani 1 1 d . . . . .
H25 H 0.055685 1.178402 0.382538 0.033 Uiso 1 1 calc R U . . .
C26 C 0.3681(3) 1.21281(15) 0.34326(7) 0.0266(3) Uani 1 1 d . . . . .
H26 H 0.359629 1.298238 0.357425 0.032 Uiso 1 1 calc R U . . .
C27 C 0.5625(3) 1.15754(15) 0.30741(7) 0.0252(3) Uani 1 1 d . . . . .
H27 H 0.685058 1.205461 0.297656 0.030 Uiso 1 1 calc R U . . .
C28 C 0.5745(3) 1.02998(14) 0.28589(7) 0.0222(3) Uani 1 1 d . . . . .
H28 H 0.705437 0.993120 0.261695 0.027 Uiso 1 1 calc R U . . .
C29 C 0.7053(3) 0.69458(15) 0.12463(7) 0.0241(3) Uani 1 1 d . . . . .
C30 C 0.5516(4) 0.75725(18) 0.07766(7) 0.0343(4) Uani 1 1 d . . . . .
H30 H 0.394223 0.795392 0.087495 0.041 Uiso 1 1 calc R U . . .
H3 H -0.078(4) 0.477(2) 0.3800(10) 0.044(6) Uiso 1 1 d . . . . .

loop_
_atom_site_aniso_label
_atom_site_aniso_U_11
_atom_site_aniso_U_22
_atom_site_aniso_U_33
_atom_site_aniso_U_23
_atom_site_aniso_U_13
_atom_site_aniso_U_12
O1 0.0239(5) 0.0175(5) 0.0181(5) 0.0006(4) 0.0004(4) -0.0046(4)
C1 0.0201(7) 0.0163(6) 0.0191(7) 0.0001(5) 0.0022(5) -0.0012(5)
C31 0.0215(7) 0.0173(6) 0.0186(7) -0.0013(5) 0.0005(5) -0.0012(5)
O2 0.0274(6) 0.0243(5) 0.0175(5) -0.0016(4) 0.0012(4) -0.0086(4)
N2 0.0229(6) 0.0174(6) 0.0172(6) -0.0016(5) 0.0016(5) -0.0024(4)
C2 0.0251(8) 0.0254(7) 0.0195(7) -0.0012(6) 0.0023(6) -0.0049(6)
O3 0.0258(6) 0.0249(5) 0.0194(5) 0.0009(4) 0.0009(4) -0.0097(4)
C3 0.0325(9) 0.0327(8) 0.0162(7) -0.0042(6) 0.0021(6) -0.0047(6)
C4 0.0309(8) 0.0293(8) 0.0219(7) -0.0075(6) -0.0030(6) -0.0067(6)
C5 0.0248(8) 0.0237(7) 0.0228(7) -0.0027(6) 0.0000(6) -0.0063(6)
C6 0.0222(7) 0.0172(6) 0.0173(7) 0.0001(5) -0.0002(5) -0.0014(5)
C7 0.0235(7) 0.0184(7) 0.0159(6) -0.0012(5) 0.0040(5) -0.0036(5)
C8 0.0242(7) 0.0220(7) 0.0203(7) -0.0015(6) 0.0011(6) -0.0027(5)
C9 0.0307(8) 0.0264(8) 0.0196(7) -0.0063(6) 0.0011(6) -0.0083(6)
C10 0.0317(8) 0.0210(7) 0.0197(7) -0.0023(6) 0.0074(6) -0.0049(6)
C11 0.0250(8) 0.0234(7) 0.0176(6) -0.0006(6) 0.0016(5) -0.0053(6)
C12 0.0255(8) 0.0200(7) 0.0220(7) 0.0007(6) 0.0055(6) 0.0005(6)
C13 0.0449(10) 0.0241(8) 0.0306(8) -0.0078(7) 0.0072(7) -0.0045(7)
C14 0.0792(16) 0.0466(11) 0.0184(8) -0.0001(8) -0.0047(9) -0.0102(10)
C15 0.0832(16) 0.0422(11) 0.0199(8) -0.0050(8) 0.0174(9) -0.0214(10)
C16 0.0556(12) 0.0343(9) 0.0378(10) -0.0094(8) 0.0239(9) -0.0161(8)
C17 0.0385(9) 0.0269(8) 0.0267(8) -0.0012(6) 0.0079(7) -0.0089(7)
C18 0.0175(7) 0.0192(7) 0.0182(7) -0.0017(5) 0.0006(5) -0.0048(5)
C19 0.0209(7) 0.0177(7) 0.0170(6) -0.0008(5) 0.0007(5) -0.0055(5)
C20 0.0217(7) 0.0175(7) 0.0190(7) -0.0016(5) -0.0003(5) -0.0036(5)
C21 0.0269(8) 0.0192(7) 0.0176(7) 0.0016(5) -0.0026(6) -0.0042(5)
C22 0.0231(7) 0.0199(7) 0.0174(7) 0.0010(5) -0.0017(5) -0.0060(5)
C23 0.0252(7) 0.0178(7) 0.0158(6) 0.0003(5) -0.0015(5) -0.0024(5)
C24 0.0236(8) 0.0231(7) 0.0225(7) -0.0006(6) 0.0008(6) -0.0044(6)
C25 0.0292(8) 0.0264(8) 0.0247(7) -0.0060(6) 0.0012(6) 0.0024(6)
C26 0.0356(9) 0.0184(7) 0.0248(7) -0.0041(6) -0.0055(6) -0.0007(6)
C27 0.0323(8) 0.0203(7) 0.0239(7) 0.0012(6) -0.0033(6) -0.0085(6)
C28 0.0254(8) 0.0194(7) 0.0209(7) -0.0011(6) 0.0017(6) -0.0026(5)
C29 0.0356(9) 0.0185(7) 0.0194(7) -0.0019(6) 0.0023(6) -0.0088(6)
C30 0.0480(10) 0.0323(9) 0.0217(8) -0.0034(7) -0.0020(7) -0.0048(7)

loop_
_atom_type_symbol
_atom_type_description
_atom_type_scat_dispersion_real
_atom_type_scat_dispersion_imag
_atom_type_scat_source
C C 0.0181 0.0091 'International Tables Vol C Tables 4.2.6.8 and 6.1.1.4'
H H 0.0000 0.0000 'International Tables Vol C Tables 4.2.6.8 and 6.1.1.4'
N N 0.0311 0.0180 'International Tables Vol C Tables 4.2.6.8 and 6.1.1.4'
O O 0.0492 0.0322 'International Tables Vol C Tables 4.2.6.8 and 6.1.1.4'

loop_
_geom_angle_atom_site_label_1
_geom_angle_atom_site_label_2
_geom_angle_atom_site_label_3
_geom_angle
_geom_angle_site_symmetry_1
_geom_angle_site_symmetry_3
_geom_angle_publ_flag
O2 C1 C31 124.96(13) . . ?
O2 C1 O3 121.77(13) . . ?
O3 C1 C31 113.25(12) . . ?
C2 C31 C1 118.13(13) . . ?
C2 C31 C6 119.58(13) . . ?
C6 C31 C1 122.26(12) . . ?
C18 N2 C7 117.83(11) . . ?
C18 N2 C22 121.32(12) . . ?
C22 N2 C7 120.72(11) . . ?
C31 C2 H2 119.5 . . ?
C3 C2 C31 121.00(14) . . ?
C3 C2 H2 119.5 . . ?
C1 O3 H3 108.7(13) . . ?
C2 C3 H3A 120.1 . . ?
C4 C3 C2 119.73(13) . . ?
C4 C3 H3A 120.1 . . ?
C3 C4 H4 120.1 . . ?
C3 C4 C5 119.70(14) . . ?
C5 C4 H4 120.1 . . ?
C4 C5 H5 119.0 . . ?
C4 C5 C6 121.95(14) . . ?
C6 C5 H5 119.0 . . ?
C31 C6 C19 124.76(12) . . ?
C5 C6 C31 118.04(13) . . ?
C5 C6 C19 117.16(12) . . ?
C8 C7 N2 119.82(13) . . ?
C8 C7 C11 120.32(13) . . ?
C11 C7 N2 119.86(12) . . ?
C7 C8 H8 120.1 . . ?
C7 C8 C9 119.71(14) . . ?
C9 C8 H8 120.1 . . ?
C8 C9 H9 119.3 . . ?
C8 C9 C10 121.32(14) . . ?
C10 C9 H9 119.3 . . ?
C9 C10 C12 118.21(13) . . ?
C9 C10 C13 121.17(14) . . ?
C12 C10 C13 120.61(14) . . ?
C7 C11 H11 120.3 . . ?
C7 C11 C12 119.46(13) . . ?
C12 C11 H11 120.3 . . ?
C10 C12 H12 119.5 . . ?
C11 C12 C10 120.97(14) . . ?
C11 C12 H12 119.5 . . ?
C10 C13 H13A 109.5 . . ?
C10 C13 H13B 109.5 . . ?
C10 C13 H13C 109.5 . . ?
H13A C13 H13B 109.5 . . ?
H13A C13 H13C 109.5 . . ?
H13B C13 H13C 109.5 . . ?
C15 C14 H14 119.8 . . ?
C15 C14 C30 120.46(19) . . ?
C30 C14 H14 119.8 . . ?
C14 C15 H15 120.1 . . ?
C14 C15 C16 119.85(16) . . ?
C16 C15 H15 120.1 . . ?
C15 C16 H16 119.9 . . ?
C15 C16 C17 120.28(19) . . ?
C17 C16 H16 119.9 . . ?
C16 C17 H17 119.9 . . ?
C29 C17 C16 120.28(17) . . ?
C29 C17 H17 119.9 . . ?
O1 C18 N2 121.21(12) . . ?
O1 C18 C19 122.03(12) . . ?
N2 C18 C19 116.56(11) . . ?
C6 C19 C18 113.33(11) . . ?
C6 C19 H19 105.1 . . ?
C6 C19 C20 112.73(11) . . ?
C18 C19 H19 105.1 . . ?
C18 C19 C20 114.41(11) . . ?
C20 C19 H19 105.1 . . ?
C19 C20 H20 108.7 . . ?
C21 C20 C19 107.74(11) . . ?
C21 C20 H20 108.7 . . ?
C21 C20 C23 112.72(11) . . ?
C23 C20 C19 110.07(11) . . ?
C23 C20 H20 108.7 . . ?
C20 C21 H21 118.4 . . ?
C22 C21 C20 123.19(13) . . ?
C22 C21 H21 118.4 . . ?
N2 C22 C29 117.79(12) . . ?
C21 C22 N2 121.00(12) . . ?
C21 C22 C29 121.16(13) . . ?
C24 C23 C20 120.68(13) . . ?
C24 C23 C28 118.67(13) . . ?
C28 C23 C20 120.62(13) . . ?
C23 C24 H24 119.6 . . ?
C23 C24 C25 120.86(14) . . ?
C25 C24 H24 119.6 . . ?
C24 C25 H25 120.1 . . ?
C26 C25 C24 119.80(14) . . ?
C26 C25 H25 120.1 . . ?
C25 C26 H26 119.9 . . ?
C27 C26 C25 120.18(14) . . ?
C27 C26 H26 119.9 . . ?
C26 C27 H27 120.0 . . ?
C26 C27 C28 119.92(14) . . ?
C28 C27 H27 120.0 . . ?
C23 C28 H28 119.7 . . ?
C27 C28 C23 120.57(14) . . ?
C27 C28 H28 119.7 . . ?
C17 C29 C22 122.11(14) . . ?
C17 C29 C30 118.86(15) . . ?
C30 C29 C22 118.96(14) . . ?
C14 C30 C29 120.23(18) . . ?
C14 C30 H30 119.9 . . ?
C29 C30 H30 119.9 . . ?

loop_
_geom_bond_atom_site_label_1
_geom_bond_atom_site_label_2
_geom_bond_distance
_geom_bond_site_symmetry_2
_geom_bond_publ_flag
O1 C18 1.2310(17) . ?
C1 C31 1.491(2) . ?
C1 O2 1.2183(17) . ?
C1 O3 1.3379(17) . ?
C31 C2 1.4005(19) . ?
C31 C6 1.411(2) . ?
N2 C7 1.4444(18) . ?
N2 C18 1.3718(17) . ?
N2 C22 1.4307(18) . ?
C2 H2 0.9300 . ?
C2 C3 1.383(2) . ?
O3 H3 0.95(2) . ?
C3 H3A 0.9300 . ?
C3 C4 1.382(2) . ?
C4 H4 0.9300 . ?
C4 C5 1.388(2) . ?
C5 H5 0.9300 . ?
C5 C6 1.392(2) . ?
C6 C19 1.5198(18) . ?
C7 C8 1.383(2) . ?
C7 C11 1.389(2) . ?
C8 H8 0.9300 . ?
C8 C9 1.388(2) . ?
C9 H9 0.9300 . ?
C9 C10 1.391(2) . ?
C10 C12 1.398(2) . ?
C10 C13 1.513(2) . ?
C11 H11 0.9300 . ?
C11 C12 1.393(2) . ?
C12 H12 0.9300 . ?
C13 H13A 0.9600 . ?
C13 H13B 0.9600 . ?
C13 H13C 0.9600 . ?
C14 H14 0.9300 . ?
C14 C15 1.376(3) . ?
C14 C30 1.389(2) . ?
C15 H15 0.9300 . ?
C15 C16 1.378(3) . ?
C16 H16 0.9300 . ?
C16 C17 1.393(2) . ?
C17 H17 0.9300 . ?
C17 C29 1.391(2) . ?
C18 C19 1.5225(19) . ?
C19 H19 0.9800 . ?
C19 C20 1.5490(19) . ?
C20 H20 0.9800 . ?
C20 C21 1.5025(18) . ?
C20 C23 1.5132(19) . ?
C21 H21 0.9300 . ?
C21 C22 1.334(2) . ?
C22 C29 1.4872(19) . ?
C23 C24 1.389(2) . ?
C23 C28 1.397(2) . ?
C24 H24 0.9300 . ?
C24 C25 1.392(2) . ?
C25 H25 0.9300 . ?
C25 C26 1.385(2) . ?
C26 H26 0.9300 . ?
C26 C27 1.382(2) . ?
C27 H27 0.9300 . ?
C27 C28 1.393(2) . ?
C28 H28 0.9300 . ?
C29 C30 1.394(2) . ?
C30 H30 0.9300 . ?

loop_
_geom_torsion_atom_site_label_1
_geom_torsion_atom_site_label_2
_geom_torsion_atom_site_label_3
_geom_torsion_atom_site_label_4
_geom_torsion
_geom_torsion_site_symmetry_1
_geom_torsion_site_symmetry_2
_geom_torsion_site_symmetry_3
_geom_torsion_site_symmetry_4
_geom_torsion_publ_flag
O1 C18 C19 C6 -18.81(18) . . . . ?
O1 C18 C19 C20 -149.95(13) . . . . ?
C1 C31 C2 C3 -177.84(14) . . . . ?
C1 C31 C6 C5 177.62(13) . . . . ?
C1 C31 C6 C19 0.0(2) . . . . ?
C31 C2 C3 C4 0.3(2) . . . . ?
C31 C6 C19 C18 -56.27(18) . . . . ?
C31 C6 C19 C20 75.70(17) . . . . ?
O2 C1 C31 C2 166.21(14) . . . . ?
O2 C1 C31 C6 -11.7(2) . . . . ?
N2 C7 C8 C9 -179.54(12) . . . . ?
N2 C7 C11 C12 179.09(12) . . . . ?
N2 C18 C19 C6 166.35(12) . . . . ?
N2 C18 C19 C20 35.21(16) . . . . ?
N2 C22 C29 C17 -46.56(19) . . . . ?
N2 C22 C29 C30 136.60(15) . . . . ?
C2 C31 C6 C5 -0.3(2) . . . . ?
C2 C31 C6 C19 -177.91(13) . . . . ?
C2 C3 C4 C5 -0.6(2) . . . . ?
O3 C1 C31 C2 -12.15(18) . . . . ?
O3 C1 C31 C6 169.90(13) . . . . ?
C3 C4 C5 C6 0.5(2) . . . . ?
C4 C5 C6 C31 0.0(2) . . . . ?
C4 C5 C6 C19 177.76(14) . . . . ?
C5 C6 C19 C18 126.11(13) . . . . ?
C5 C6 C19 C20 -101.93(15) . . . . ?
C6 C31 C2 C3 0.2(2) . . . . ?
C6 C19 C20 C21 -176.05(11) . . . . ?
C6 C19 C20 C23 60.69(15) . . . . ?
C7 N2 C18 O1 4.52(19) . . . . ?
C7 N2 C18 C19 179.40(11) . . . . ?
C7 N2 C22 C21 161.69(13) . . . . ?
C7 N2 C22 C29 -20.91(18) . . . . ?
C7 C8 C9 C10 0.3(2) . . . . ?
C7 C11 C12 C10 0.6(2) . . . . ?
C8 C7 C11 C12 -0.4(2) . . . . ?
C8 C9 C10 C12 -0.2(2) . . . . ?
C8 C9 C10 C13 179.33(13) . . . . ?
C9 C10 C12 C11 -0.3(2) . . . . ?
C11 C7 C8 C9 0.0(2) . . . . ?
C13 C10 C12 C11 -179.79(13) . . . . ?
C14 C15 C16 C17 0.3(3) . . . . ?
C15 C14 C30 C29 1.1(3) . . . . ?
C15 C16 C17 C29 1.3(3) . . . . ?
C16 C17 C29 C22 -178.44(14) . . . . ?
C16 C17 C29 C30 -1.6(2) . . . . ?
C17 C29 C30 C14 0.4(2) . . . . ?
C18 N2 C7 C8 115.72(15) . . . . ?
C18 N2 C7 C11 -63.82(17) . . . . ?
C18 N2 C22 C21 -14.0(2) . . . . ?
C18 N2 C22 C29 163.39(12) . . . . ?
C18 C19 C20 C21 -44.62(15) . . . . ?
C18 C19 C20 C23 -167.89(11) . . . . ?
C19 C20 C21 C22 28.72(18) . . . . ?
C19 C20 C23 C24 -101.87(15) . . . . ?
C19 C20 C23 C28 76.18(16) . . . . ?
C20 C21 C22 N2 -0.1(2) . . . . ?
C20 C21 C22 C29 -177.40(13) . . . . ?
C20 C23 C24 C25 178.19(13) . . . . ?
C20 C23 C28 C27 -178.21(13) . . . . ?
C21 C20 C23 C24 137.83(14) . . . . ?
C21 C20 C23 C28 -44.12(18) . . . . ?
C21 C22 C29 C17 130.84(16) . . . . ?
C21 C22 C29 C30 -46.0(2) . . . . ?
C22 N2 C7 C8 -60.12(18) . . . . ?
C22 N2 C7 C11 120.34(15) . . . . ?
C22 N2 C18 O1 -179.67(13) . . . . ?
C22 N2 C18 C19 -4.78(18) . . . . ?
C22 C29 C30 C14 177.38(15) . . . . ?
C23 C20 C21 C22 150.35(14) . . . . ?
C23 C24 C25 C26 0.2(2) . . . . ?
C24 C23 C28 C27 -0.1(2) . . . . ?
C24 C25 C26 C27 -0.4(2) . . . . ?
C25 C26 C27 C28 0.4(2) . . . . ?
C26 C27 C28 C23 -0.1(2) . . . . ?
C28 C23 C24 C25 0.1(2) . . . . ?
C30 C14 C15 C16 -1.4(3) . . . . ?
